data_1100850
loop_
_publ_author_name
'Ghosh, Sundargopal'
'Fehlner, Thomas P.'
'Beatty, Alicia M.'
'Noll, Bruce C.'

_publ_section_title
;
 Insertion of B-X (X = Cl, SMe~2~) Moieties into Ruthenaborane Frameworks:
 Synthesis and Characterization of (\h^5^-C~5~Me~5~Ru)~2~(\m-H)B~4~H~m~Cl~n~,
 (m, n = 4, 3; 5, 2; 7, 2),
 closo-1-(SMe~2~)-2,3-(\h^5^-C~5~Me~5~Ru)~2~(\m~3~-H)B~5~HCl~3~, and
 closo-2,3-(\h^5^-C~5~Me~5~Ru)~2~B~6~H~3~Cl~3~
;
_journal_coden_ASTM ORGND7
_journal_issue 10
_journal_name_full Organometallics
_journal_page_first 2473
_journal_page_last 2480
_journal_paper_doi 10.1021/om050083y
_journal_volume 24
_journal_year 2005
_chemical_formula_sum 'C24.5 H43.84 B5 Cl3 Ru2 S'
_chemical_formula_weight 733.03
_space_group_IT_number 61
_symmetry_cell_setting orthorhombic
_symmetry_space_group_name_Hall '-P 2ac 2ab'
_symmetry_space_group_name_H-M 'P b c a'
_atom_sites_solution_hydrogens geom
_atom_sites_solution_primary direct
_atom_sites_solution_secondary difmap
_cell_angle_alpha 90.00
_cell_angle_beta 90.00
_cell_angle_gamma 90.00
_cell_formula_units_Z 8
_cell_length_a 22.027(3)
_cell_length_b 12.4145(14)
_cell_length_c 23.813(3)
_cell_measurement_reflns_used 8306
_cell_measurement_temperature 100(2)
_cell_measurement_theta_max 28.31
_cell_measurement_theta_min 2.47
_cell_volume 6511.5(13)
_diffrn_ambient_temperature 100(2)
_diffrn_detector_area_resol_mean ?
_diffrn_measurement_device_type 'Bruker P4'
_diffrn_measurement_method '\w scans'
_diffrn_radiation_monochromator graphite
_diffrn_radiation_source 'fine-focus sealed tube'
_diffrn_radiation_type MoK\a
_diffrn_radiation_wavelength 0.71073
_diffrn_reflns_av_R_equivalents 0.0310
_diffrn_reflns_av_sigmaI/netI 0.0176
_diffrn_reflns_limit_h_max 29
_diffrn_reflns_limit_h_min -29
_diffrn_reflns_limit_k_max 16
_diffrn_reflns_limit_k_min -16
_diffrn_reflns_limit_l_max 31
_diffrn_reflns_limit_l_min -31
_diffrn_reflns_number 66921
_diffrn_reflns_theta_max 28.32
_diffrn_reflns_theta_min 1.85
_diffrn_standards_decay_% ?
_diffrn_standards_interval_count ?
_diffrn_standards_interval_time ?
_diffrn_standards_number ?
_exptl_absorpt_coefficient_mu 1.252
_exptl_absorpt_correction_T_max 1.0000
_exptl_absorpt_correction_T_min 0.8722
_exptl_absorpt_correction_type multi-scan
_exptl_absorpt_process_details SADABS
_exptl_crystal_colour yellow
_exptl_crystal_density_diffrn 1.495
_exptl_crystal_density_meas ?
_exptl_crystal_density_method 'not measured'
_exptl_crystal_description irregular
_exptl_crystal_F_000 2967
_exptl_crystal_size_max 0.2
_exptl_crystal_size_mid 0.2
_exptl_crystal_size_min 0.2
_refine_ls_extinction_coef ?
_refine_ls_extinction_method none
_refine_ls_goodness_of_fit_ref 1.163
_refine_ls_hydrogen_treatment mixed
_refine_ls_matrix_type full
_refine_ls_number_parameters 343
_refine_ls_number_reflns 8094
_refine_ls_number_restraints 0
_refine_ls_restrained_S_all 1.163
_refine_ls_R_factor_all 0.0372
_refine_ls_R_factor_gt 0.0348
_refine_ls_shift/su_max 0.001
_refine_ls_shift/su_mean 0.000
_refine_ls_structure_factor_coef Fsqd
_refine_ls_weighting_details 'calc w=1/[\s^2^(Fo^2^)+(0.0524P)^2^+14.9294P] where P=(Fo^2^+2Fc^2^)/3'
_refine_ls_weighting_scheme calc
_refine_ls_wR_factor_gt 0.1026
_refine_ls_wR_factor_ref 0.1041
_reflns_number_gt 7540
_reflns_number_total 8094
_reflns_threshold_expression >2sigma(I)
_cod_depositor_comments
;
The following automatic conversions were performed:
'_symmetry_cell_setting' value 'Orthorhombic' changed to 'orthorhombic'
according to '/home/saulius/struct/CIF-dictionaries/cif_core.dic'
dictionary named 'cif_core.dic' version 2.4.1 from 2010-06-29.

Automatic conversion script
Id: cif_fix_enum 1527 2010-12-29 10:47:43Z saulius 
;
_cod_original_sg_symbol_H-M Pbca
_cod_original_formula_sum 'C24.50 H43.84 B5 Cl3 Ru2 S'
_cod_database_code 1100850

loop_
_symmetry_equiv_pos_as_xyz
'x, y, z'
'-x+1/2, -y, z+1/2'
'-x, y+1/2, -z+1/2'
'x+1/2, -y+1/2, -z'
'-x, -y, -z'
'x-1/2, y, -z-1/2'
'x, -y-1/2, z-1/2'
'-x-1/2, y-1/2, z'

loop_
_atom_site_label
_atom_site_type_symbol
_atom_site_fract_x
_atom_site_fract_y
_atom_site_fract_z
_atom_site_U_iso_or_equiv
_atom_site_adp_type
_atom_site_occupancy
_atom_site_symmetry_multiplicity
_atom_site_calc_flag
_atom_site_refinement_flags
_atom_site_disorder_assembly
_atom_site_disorder_group
Ru1 Ru -0.045507(10) 0.295288(17) 0.108988(9) 0.01298(7) Uani 1 1 d . . .
S1 S -0.10678(4) 0.32457(6) 0.26012(3) 0.01903(15) Uani 1 1 d . . .
Cl1 Cl 0.06797(3) 0.25099(6) 0.21487(3) 0.02425(16) Uani 1 1 d . . .
C1 C 0.02806(14) 0.3419(2) 0.05003(13) 0.0189(6) Uani 1 1 d . . .
B1 B -0.00337(15) 0.2201(3) 0.18004(14) 0.0161(6) Uani 1 1 d . . .
C1S C -0.2607(4) 0.3135(14) 0.3794(4) 0.074(4) Uani 0.50 1 d P . .
Ru2 Ru -0.124200(10) 0.129405(17) 0.140341(9) 0.01274(7) Uani 1 1 d . . .
C2 C 0.01791(14) 0.4282(2) 0.08866(13) 0.0191(6) Uani 1 1 d . . .
Cl2 Cl -0.19192(3) 0.38686(6) 0.14630(3) 0.02000(15) Uani 1 1 d . . .
B2 B -0.07885(14) 0.2509(3) 0.19446(13) 0.0149(6) Uani 1 1 d . . .
C2S C -0.2204(4) 0.4195(12) 0.3728(3) 0.063(4) Uani 0.50 1 d P . .
Cl3 Cl 0.02558(3) 0.02633(6) 0.09640(3) 0.02152(15) Uani 1 1 d . . .
B3 B -0.05202(15) 0.1196(3) 0.19983(14) 0.0167(6) Uani 1 1 d . . .
H1 H -0.0392 0.0415 0.2418 0.020 Uiso 1 1 d R . .
C3 C -0.04291(14) 0.4671(2) 0.07972(13) 0.0189(6) Uani 1 1 d . . .
C3S C -0.2558(4) 0.5177(14) 0.3839(3) 0.075(5) Uani 0.50 1 d P . .
C4 C -0.06990(14) 0.4040(2) 0.03624(13) 0.0200(6) Uani 1 1 d . . .
B4 B -0.13178(15) 0.2921(3) 0.13966(14) 0.0162(6) Uani 1 1 d . . .
C4S C -0.2251(5) 0.6161(12) 0.3744(4) 0.066(3) Uani 0.50 1 d P . .
B5 B -0.02325(15) 0.1228(3) 0.13247(14) 0.0161(6) Uani 1 1 d . . .
H2 H -0.0576 0.1817 0.0965 0.019 Uiso 1 1 d R . .
C5 C -0.02641(14) 0.3253(2) 0.01838(12) 0.0189(6) Uani 1 1 d . . .
C5S C -0.2685(6) 0.7109(13) 0.3782(4) 0.069(4) Uani 0.50 1 d P . .
C6 C 0.08609(15) 0.2798(3) 0.04342(15) 0.0267(7) Uani 1 1 d . . .
H6A H 0.1117 0.3149 0.0152 0.032 Uiso 1 1 calc R . .
H6B H 0.0769 0.2062 0.0313 0.032 Uiso 1 1 calc R . .
H6C H 0.1076 0.2778 0.0794 0.032 Uiso 1 1 calc R . .
C7 C 0.06415(16) 0.4781(3) 0.12716(14) 0.0250(6) Uani 1 1 d . . .
H7A H 0.0860 0.5351 0.1071 0.030 Uiso 1 1 calc R . .
H7B H 0.0930 0.4228 0.1395 0.030 Uiso 1 1 calc R . .
H7C H 0.0436 0.5087 0.1600 0.030 Uiso 1 1 calc R . .
C8 C -0.07057(16) 0.5649(2) 0.10610(15) 0.0255(7) Uani 1 1 d . . .
H8A H -0.0612 0.6284 0.0832 0.031 Uiso 1 1 calc R . .
H8B H -0.0540 0.5746 0.1439 0.031 Uiso 1 1 calc R . .
H8C H -0.1147 0.5558 0.1084 0.031 Uiso 1 1 calc R . .
C9 C -0.13121(16) 0.4234(3) 0.01066(15) 0.0278(7) Uani 1 1 d . . .
H9A H -0.1274 0.4745 -0.0205 0.033 Uiso 1 1 calc R . .
H9B H -0.1586 0.4532 0.0391 0.033 Uiso 1 1 calc R . .
H9C H -0.1477 0.3552 -0.0033 0.033 Uiso 1 1 calc R . .
C10 C -0.03549(17) 0.2440(3) -0.02764(14) 0.0283(7) Uani 1 1 d . . .
H10A H -0.0239 0.2759 -0.0637 0.034 Uiso 1 1 calc R . .
H10B H -0.0783 0.2225 -0.0289 0.034 Uiso 1 1 calc R . .
H10C H -0.0102 0.1806 -0.0203 0.034 Uiso 1 1 calc R . .
C11 C -0.0597(2) 0.2756(3) 0.31598(14) 0.0350(9) Uani 1 1 d . . .
H11A H -0.0715 0.3103 0.3513 0.042 Uiso 1 1 calc R . .
H11B H -0.0171 0.2923 0.3077 0.042 Uiso 1 1 calc R . .
H11C H -0.0646 0.1974 0.3194 0.042 Uiso 1 1 calc R . .
C12 C -0.07781(18) 0.4592(3) 0.25304(15) 0.0279(7) Uani 1 1 d . . .
H12A H -0.0904 0.5023 0.2855 0.034 Uiso 1 1 calc R . .
H12B H -0.0939 0.4917 0.2186 0.034 Uiso 1 1 calc R . .
H12C H -0.0334 0.4570 0.2512 0.034 Uiso 1 1 calc R . .
C21 C -0.21495(13) 0.0985(2) 0.09860(13) 0.0184(6) Uani 1 1 d . . .
C22 C -0.22110(13) 0.0920(2) 0.15824(13) 0.0175(5) Uani 1 1 d . . .
C23 C -0.18291(13) 0.0053(2) 0.17787(13) 0.0180(5) Uani 1 1 d . . .
C24 C -0.15412(13) -0.0413(2) 0.13006(13) 0.0187(6) Uani 1 1 d . . .
C25 C -0.17289(14) 0.0172(2) 0.08134(13) 0.0192(6) Uani 1 1 d . . .
C26 C -0.25037(16) 0.1711(3) 0.06034(14) 0.0267(7) Uani 1 1 d . . .
H26A H -0.2879 0.1349 0.0489 0.032 Uiso 1 1 calc R . .
H26B H -0.2260 0.1877 0.0270 0.032 Uiso 1 1 calc R . .
H26C H -0.2603 0.2380 0.0801 0.032 Uiso 1 1 calc R . .
C27 C -0.26452(14) 0.1548(3) 0.19400(15) 0.0241(6) Uani 1 1 d . . .
H27A H -0.3041 0.1189 0.1941 0.029 Uiso 1 1 calc R . .
H27B H -0.2689 0.2277 0.1788 0.029 Uiso 1 1 calc R . .
H27C H -0.2489 0.1588 0.2325 0.029 Uiso 1 1 calc R . .
C28 C -0.18082(16) -0.0353(3) 0.23717(14) 0.0255(7) Uani 1 1 d . . .
H28A H -0.2120 -0.0908 0.2424 0.031 Uiso 1 1 calc R . .
H28B H -0.1884 0.0245 0.2631 0.031 Uiso 1 1 calc R . .
H28C H -0.1407 -0.0663 0.2448 0.031 Uiso 1 1 calc R . .
C29 C -0.11281(16) -0.1375(3) 0.13032(17) 0.0263(7) Uani 1 1 d . . .
H29A H -0.1368 -0.2031 0.1250 0.032 Uiso 1 1 calc R . .
H29B H -0.0914 -0.1413 0.1664 0.032 Uiso 1 1 calc R . .
H29C H -0.0832 -0.1308 0.0998 0.032 Uiso 1 1 calc R . .
C30 C -0.15528(18) -0.0095(3) 0.02197(14) 0.0307(7) Uani 1 1 d . . .
H30A H -0.1847 -0.0604 0.0061 0.037 Uiso 1 1 calc R . .
H30B H -0.1147 -0.0420 0.0216 0.037 Uiso 1 1 calc R . .
H30C H -0.1549 0.0565 -0.0006 0.037 Uiso 1 1 calc R . .

loop_
_atom_site_aniso_label
_atom_site_aniso_U_11
_atom_site_aniso_U_22
_atom_site_aniso_U_33
_atom_site_aniso_U_23
_atom_site_aniso_U_13
_atom_site_aniso_U_12
Ru1 0.01396(12) 0.01072(11) 0.01426(12) -0.00030(7) 0.00080(8) 0.00003(7)
S1 0.0241(4) 0.0173(3) 0.0157(3) -0.0023(3) 0.0020(3) -0.0014(3)
Cl1 0.0194(3) 0.0238(4) 0.0295(4) 0.0007(3) -0.0083(3) -0.0040(3)
C1 0.0218(14) 0.0170(13) 0.0178(13) 0.0028(11) 0.0050(11) -0.0015(11)
B1 0.0161(14) 0.0143(14) 0.0180(14) -0.0006(11) -0.0035(12) 0.0008(11)
C1S 0.026(4) 0.166(14) 0.030(4) 0.009(6) 0.010(4) -0.010(6)
Ru2 0.01297(12) 0.01083(12) 0.01442(12) -0.00054(7) -0.00083(8) -0.00016(7)
C2 0.0227(14) 0.0145(13) 0.0201(14) 0.0012(11) 0.0034(11) -0.0037(11)
Cl2 0.0175(3) 0.0159(3) 0.0266(4) 0.0002(3) 0.0012(3) 0.0041(2)
B2 0.0176(14) 0.0131(14) 0.0140(13) -0.0016(11) -0.0005(11) 0.0001(11)
C2S 0.031(4) 0.150(11) 0.008(3) -0.027(5) -0.010(3) 0.019(6)
Cl3 0.0220(3) 0.0171(3) 0.0254(3) -0.0025(3) 0.0035(3) 0.0041(3)
B3 0.0165(14) 0.0149(14) 0.0186(15) -0.0004(12) -0.0015(12) -0.0003(11)
C3 0.0253(15) 0.0133(13) 0.0182(13) 0.0028(11) 0.0038(11) -0.0008(11)
C3S 0.028(4) 0.188(15) 0.010(3) -0.024(5) -0.002(3) -0.002(6)
C4 0.0240(15) 0.0181(14) 0.0179(13) 0.0054(11) 0.0019(11) 0.0005(11)
B4 0.0174(15) 0.0141(15) 0.0171(15) -0.0002(11) -0.0003(11) 0.0007(11)
C4S 0.057(6) 0.122(11) 0.018(4) 0.007(5) -0.021(4) -0.007(7)
B5 0.0158(14) 0.0149(14) 0.0177(14) -0.0012(11) -0.0003(12) 0.0006(11)
C5 0.0247(14) 0.0190(14) 0.0131(12) -0.0003(11) 0.0048(11) -0.0028(12)
C5S 0.057(7) 0.128(12) 0.022(4) 0.007(5) 0.015(4) 0.001(7)
C6 0.0226(15) 0.0251(16) 0.0323(17) 0.0008(13) 0.0094(13) 0.0041(13)
C7 0.0284(16) 0.0206(15) 0.0260(15) -0.0004(12) -0.0001(13) -0.0093(13)
C8 0.0317(17) 0.0125(13) 0.0323(17) 0.0011(12) 0.0108(14) 0.0011(12)
C9 0.0280(16) 0.0297(17) 0.0258(16) 0.0087(13) -0.0051(13) 0.0013(13)
C10 0.0391(19) 0.0284(17) 0.0175(14) -0.0051(13) 0.0030(13) -0.0088(15)
C11 0.061(3) 0.0292(18) 0.0143(14) 0.0016(13) -0.0071(15) 0.0084(17)
C12 0.0415(19) 0.0183(14) 0.0241(15) -0.0032(12) -0.0030(14) -0.0055(14)
C21 0.0157(13) 0.0171(13) 0.0223(14) 0.0003(11) -0.0022(11) -0.0029(11)
C22 0.0128(12) 0.0167(13) 0.0230(14) -0.0015(11) -0.0003(10) -0.0030(10)
C23 0.0157(13) 0.0151(13) 0.0231(14) 0.0015(11) -0.0011(11) -0.0039(10)
C24 0.0159(13) 0.0145(13) 0.0256(15) -0.0028(11) -0.0013(11) -0.0023(10)
C25 0.0182(13) 0.0169(13) 0.0225(14) -0.0053(11) -0.0030(11) -0.0049(11)
C26 0.0243(15) 0.0264(16) 0.0294(16) 0.0051(13) -0.0087(13) -0.0012(13)
C27 0.0196(14) 0.0228(15) 0.0299(16) -0.0025(13) 0.0041(12) -0.0003(12)
C28 0.0261(16) 0.0257(16) 0.0246(16) 0.0063(13) -0.0001(13) -0.0047(13)
C29 0.0220(15) 0.0142(14) 0.0427(19) -0.0018(13) 0.0007(14) 0.0013(12)
C30 0.040(2) 0.0313(18) 0.0210(15) -0.0093(13) 0.0012(14) -0.0060(15)

loop_
_atom_type_symbol
_atom_type_description
_atom_type_scat_dispersion_real
_atom_type_scat_dispersion_imag
_atom_type_scat_source
C C 0.0033 0.0016 'International Tables Vol C Tables 4.2.6.8 and 6.1.1.4'
H H 0.0000 0.0000 'International Tables Vol C Tables 4.2.6.8 and 6.1.1.4'
B B 0.0013 0.0007 'International Tables Vol C Tables 4.2.6.8 and 6.1.1.4'
Cl Cl 0.1484 0.1585 'International Tables Vol C Tables 4.2.6.8 and 6.1.1.4'
Ru Ru -1.2594 0.8363 'International Tables Vol C Tables 4.2.6.8 and 6.1.1.4'
S S 0.1246 0.1234 'International Tables Vol C Tables 4.2.6.8 and 6.1.1.4'
